data_4135022
loop_
_publ_author_name
'Zatsepin, Pavel'
'Lee, Eunji'
'Gu, Jun'
'Gau, Michael R.'
'Carroll, Patrick J.'
'Baik, Mu-Hyun'
'Mindiola, Daniel J.'

_publ_section_title
;
 Tebbe-like and Phosphonioalkylidene and -alkylidyne Complexes of
 Scandium.
;
_journal_name_full 'Journal of the American Chemical Society'
_journal_paper_doi 10.1021/jacs.0c02742
_journal_year 2020
_chemical_formula_moiety 'C36 H67 Al N P2 Sc Si2'
_chemical_formula_sum 'C36 H67 Al N P2 Sc Si2'
_chemical_formula_weight 703.96
_space_group_crystal_system monoclinic
_space_group_IT_number 14
_space_group_name_Hall '-P 2ybc'
_space_group_name_H-M_alt 'P 1 21/c 1'
_atom_sites_solution_hydrogens mixed
_atom_sites_solution_primary dual
_audit_creation_date 2019-02-21
_audit_creation_method
;
Olex2 1.2
(compiled 2018.05.29 svn.r3508 for OlexSys, GUI svn.r5506)
;
_cell_angle_alpha 90
_cell_angle_beta 100.030(2)
_cell_angle_gamma 90
_cell_formula_units_Z 4
_cell_length_a 10.9520(6)
_cell_length_b 14.0978(8)
_cell_length_c 27.7873(15)
_cell_measurement_reflns_used 9900
_cell_measurement_temperature 100
_cell_measurement_theta_max 27.537
_cell_measurement_theta_min 2.975
_cell_volume 4224.8(4)
_computing_cell_refinement 'SAINT V8.38A (2016)'
_computing_data_collection 'Bruker APEX3 v2016.1-0'
_computing_data_reduction 'SAINT V8.38A (2016)'
_computing_molecular_graphics 'ORTEP-3 (Farrugia, 2012)'
_computing_publication_material 'Olex2 (Dolomanov et al., 2009)'
_computing_structure_refinement 'ShelXL (Sheldrick, 2015)'
_computing_structure_solution 'ShelXT (Sheldrick, 2015)'
_diffrn_ambient_temperature 100
_diffrn_measured_fraction_theta_full 0.999
_diffrn_measured_fraction_theta_max 0.998
_diffrn_measurement_device 'CMOS area detector'
_diffrn_measurement_device_type 'Bruker D8QUEST'
_diffrn_measurement_method '\w and \f scans'
_diffrn_radiation_monochromator graphite
_diffrn_radiation_type MoK\a
_diffrn_radiation_wavelength 0.71073
_diffrn_reflns_av_R_equivalents 0.0556
_diffrn_reflns_av_unetI/netI 0.0203
_diffrn_reflns_Laue_measured_fraction_full 0.999
_diffrn_reflns_Laue_measured_fraction_max 0.998
_diffrn_reflns_limit_h_max 14
_diffrn_reflns_limit_h_min -14
_diffrn_reflns_limit_k_max 18
_diffrn_reflns_limit_k_min -18
_diffrn_reflns_limit_l_max 36
_diffrn_reflns_limit_l_min -36
_diffrn_reflns_number 175023
_diffrn_reflns_point_group_measured_fraction_full 0.999
_diffrn_reflns_point_group_measured_fraction_max 0.998
_diffrn_reflns_theta_full 25.242
_diffrn_reflns_theta_max 27.550
_diffrn_reflns_theta_min 2.890
_diffrn_source 'sealed tube'
_exptl_absorpt_coefficient_mu 0.351
_exptl_absorpt_correction_T_max 0.7456
_exptl_absorpt_correction_T_min 0.7232
_exptl_absorpt_correction_type multi-scan
_exptl_absorpt_process_details 'SADABS v2016/2'
_exptl_crystal_colour yellow
_exptl_crystal_density_diffrn 1.107
_exptl_crystal_description irregular
_exptl_crystal_F_000 1528
_exptl_crystal_size_max 0.24
_exptl_crystal_size_mid 0.18
_exptl_crystal_size_min 0.13
_refine_diff_density_max 0.368
_refine_diff_density_min -0.329
_refine_diff_density_rms 0.053
_refine_ls_extinction_method none
_refine_ls_goodness_of_fit_ref 1.028
_refine_ls_hydrogen_treatment mixed
_refine_ls_matrix_type full
_refine_ls_number_parameters 421
_refine_ls_number_reflns 9729
_refine_ls_number_restraints 0
_refine_ls_restrained_S_all 1.028
_refine_ls_R_factor_all 0.0389
_refine_ls_R_factor_gt 0.0304
_refine_ls_shift/su_max 0.002
_refine_ls_shift/su_mean 0.000
_refine_ls_structure_factor_coef Fsqd
_refine_ls_weighting_details 'w=1/[\s^2^(Fo^2^)+(0.0299P)^2^+2.7239P] where P=(Fo^2^+2Fc^2^)/3'
_refine_ls_weighting_scheme calc
_refine_ls_wR_factor_gt 0.0691
_refine_ls_wR_factor_ref 0.0729
_reflns_number_gt 8476
_reflns_number_total 9729
_reflns_threshold_expression 'I > 2\s(I)'
_cod_data_source_file ja0c02742_si_005.cif
_cod_data_source_block 9426
_cod_database_code 4135022
_shelx_shelxl_version_number 2018/3

loop_
_space_group_symop_operation_xyz
'x, y, z'
'-x, y+1/2, -z+1/2'
'-x, -y, -z'
'x, -y-1/2, z-1/2'

loop_
_atom_site_label
_atom_site_type_symbol
_atom_site_fract_x
_atom_site_fract_y
_atom_site_fract_z
_atom_site_U_iso_or_equiv
_atom_site_adp_type
_atom_site_occupancy
_atom_site_site_symmetry_order
_atom_site_calc_flag
_atom_site_refinement_flags_posn
_atom_site_refinement_flags_adp
_atom_site_refinement_flags_occupancy
_atom_site_disorder_assembly
_atom_site_disorder_group
Sc1 Sc 0.70798(2) 0.34595(2) 0.66616(2) 0.01006(6) Uani 1 1 d . . . . .
P1 P 0.78518(3) 0.52783(2) 0.65371(2) 0.01082(7) Uani 1 1 d . . . . .
P2 P 0.73854(3) 0.18355(2) 0.61471(2) 0.01109(7) Uani 1 1 d . . . . .
Si1 Si 0.38833(3) 0.32734(3) 0.68983(2) 0.01389(8) Uani 1 1 d . . . . .
Si2 Si 0.76516(4) 0.39084(3) 0.87880(2) 0.01943(9) Uani 1 1 d . . . . .
Al1 Al 0.66334(4) 0.31578(3) 0.76390(2) 0.01467(9) Uani 1 1 d . . . . .
N1 N 0.68201(10) 0.37561(8) 0.58943(4) 0.0116(2) Uani 1 1 d . . . . .
C1 C 0.74109(12) 0.44238(9) 0.56417(5) 0.0121(2) Uani 1 1 d . . . . .
C2 C 0.74489(13) 0.43670(10) 0.51382(5) 0.0157(3) Uani 1 1 d . . . . .
H2 H 0.702561 0.386634 0.494979 0.019 Uiso 1 1 calc R . . . .
C3 C 0.80956(13) 0.50318(11) 0.49140(5) 0.0188(3) Uani 1 1 d . . . . .
H3 H 0.809756 0.497763 0.457339 0.023 Uiso 1 1 calc R . . . .
C4 C 0.87420(13) 0.57756(10) 0.51713(5) 0.0178(3) Uani 1 1 d . . . . .
C5 C 0.87114(12) 0.58349(10) 0.56689(5) 0.0155(3) Uani 1 1 d . . . . .
H5 H 0.915195 0.633227 0.585399 0.019 Uiso 1 1 calc R . . . .
C6 C 0.80526(12) 0.51855(9) 0.59047(5) 0.0125(2) Uani 1 1 d . . . . .
C7 C 0.93941(15) 0.65144(11) 0.49149(6) 0.0254(3) Uani 1 1 d . . . . .
H7a H 0.880148 0.700789 0.478045 0.038 Uiso 1 1 calc GR . . . .
H7b H 0.973685 0.621527 0.464924 0.038 Uiso 1 1 calc GR . . . .
H7c H 1.006728 0.679965 0.514872 0.038 Uiso 1 1 calc GR . . . .
C8 C 0.65722(12) 0.61528(10) 0.65176(5) 0.0153(3) Uani 1 1 d . . . . .
H8 H 0.634352 0.617307 0.685054 0.018 Uiso 1 1 calc R . . . .
C9 C 0.54294(13) 0.58090(10) 0.61599(5) 0.0186(3) Uani 1 1 d . . . . .
H9a H 0.560683 0.582143 0.582629 0.028 Uiso 1 1 calc GR . . . .
H9b H 0.472514 0.622653 0.618092 0.028 Uiso 1 1 calc GR . . . .
H9c H 0.522662 0.515967 0.624425 0.028 Uiso 1 1 calc GR . . . .
C10 C 0.69226(14) 0.71600(10) 0.63904(5) 0.0218(3) Uani 1 1 d . . . . .
H10a H 0.760515 0.738830 0.663928 0.033 Uiso 1 1 calc GR . . . .
H10b H 0.620387 0.757844 0.637998 0.033 Uiso 1 1 calc GR . . . .
H10c H 0.718348 0.715926 0.607052 0.033 Uiso 1 1 calc GR . . . .
C11 C 0.92362(13) 0.58765(10) 0.68733(5) 0.0176(3) Uani 1 1 d . . . . .
H11 H 0.933685 0.649691 0.671021 0.021 Uiso 1 1 calc R . . . .
C12 C 1.03970(13) 0.52790(12) 0.68642(6) 0.0269(3) Uani 1 1 d . . . . .
H12a H 1.031634 0.467017 0.702599 0.040 Uiso 1 1 calc GR . . . .
H12b H 1.112618 0.561715 0.703615 0.040 Uiso 1 1 calc GR . . . .
H12c H 1.049249 0.516668 0.652471 0.040 Uiso 1 1 calc GR . . . .
C13 C 0.90357(15) 0.60732(11) 0.73967(5) 0.0245(3) Uani 1 1 d . . . . .
H13a H 0.829136 0.646316 0.738778 0.037 Uiso 1 1 calc GR . . . .
H13b H 0.975654 0.641094 0.757564 0.037 Uiso 1 1 calc GR . . . .
H13c H 0.893118 0.547124 0.756118 0.037 Uiso 1 1 calc GR . . . .
C14 C 0.59363(12) 0.31493(9) 0.56142(5) 0.0122(2) Uani 1 1 d . . . . .
C15 C 0.49088(12) 0.34922(10) 0.52909(5) 0.0150(3) Uani 1 1 d . . . . .
H15 H 0.479700 0.415638 0.524522 0.018 Uiso 1 1 calc R . . . .
C16 C 0.40542(13) 0.28697(10) 0.50370(5) 0.0167(3) Uani 1 1 d . . . . .
H16 H 0.335920 0.311590 0.482042 0.020 Uiso 1 1 calc R . . . .
C17 C 0.41875(13) 0.18893(10) 0.50912(5) 0.0175(3) Uani 1 1 d . . . . .
C18 C 0.51972(12) 0.15468(10) 0.54190(5) 0.0155(3) Uani 1 1 d . . . . .
H18 H 0.529676 0.088167 0.546488 0.019 Uiso 1 1 calc R . . . .
C19 C 0.60676(12) 0.21612(9) 0.56821(5) 0.0126(2) Uani 1 1 d . . . . .
C20 C 0.32671(15) 0.12253(12) 0.48001(6) 0.0279(3) Uani 1 1 d . . . . .
H20a H 0.336883 0.123770 0.445669 0.042 Uiso 1 1 calc GR . . . .
H20b H 0.242392 0.142591 0.482550 0.042 Uiso 1 1 calc GR . . . .
H20c H 0.340889 0.057975 0.492850 0.042 Uiso 1 1 calc GR . . . .
C21 C 0.72133(12) 0.05575(9) 0.62633(5) 0.0145(3) Uani 1 1 d . . . . .
H21 H 0.712726 0.021191 0.594488 0.017 Uiso 1 1 calc R . . . .
C22 C 0.60522(13) 0.03717(10) 0.64860(5) 0.0204(3) Uani 1 1 d . . . . .
H22a H 0.612513 0.070327 0.679974 0.031 Uiso 1 1 calc GR . . . .
H22b H 0.596796 -0.031110 0.653772 0.031 Uiso 1 1 calc GR . . . .
H22c H 0.532009 0.060408 0.626330 0.031 Uiso 1 1 calc GR . . . .
C23 C 0.83555(14) 0.01728(11) 0.66056(6) 0.0237(3) Uani 1 1 d . . . . .
H23a H 0.909103 0.025548 0.645327 0.036 Uiso 1 1 calc GR . . . .
H23b H 0.823755 -0.050292 0.666655 0.036 Uiso 1 1 calc GR . . . .
H23c H 0.846821 0.051975 0.691577 0.036 Uiso 1 1 calc GR . . . .
C24 C 0.87179(12) 0.19773(10) 0.58193(5) 0.0147(3) Uani 1 1 d . . . . .
H24 H 0.854620 0.256732 0.561924 0.018 Uiso 1 1 calc R . . . .
C25 C 0.88274(14) 0.11792(11) 0.54563(5) 0.0211(3) Uani 1 1 d . . . . .
H25a H 0.904359 0.058618 0.563489 0.032 Uiso 1 1 calc GR . . . .
H25b H 0.947495 0.133809 0.526684 0.032 Uiso 1 1 calc GR . . . .
H25c H 0.803367 0.110209 0.523459 0.032 Uiso 1 1 calc GR . . . .
C26 C 0.99238(13) 0.21645(11) 0.61757(5) 0.0205(3) Uani 1 1 d . . . . .
H26a H 0.983314 0.273886 0.636503 0.031 Uiso 1 1 calc GR . . . .
H26b H 1.060351 0.225098 0.599245 0.031 Uiso 1 1 calc GR . . . .
H26c H 1.010759 0.162363 0.639811 0.031 Uiso 1 1 calc GR . . . .
C27 C 0.55430(12) 0.35482(10) 0.70088(5) 0.0145(3) Uani 1 1 d . . . . .
H27 H 0.5623(18) 0.4222(14) 0.6994(7) 0.035(5) Uiso 1 1 d . . . . .
C28 C 0.84057(13) 0.30831(11) 0.74027(5) 0.0171(3) Uani 1 1 d . . . . .
H28a H 0.8785(18) 0.2955(14) 0.7729(8) 0.040(5) Uiso 1 1 d . . . . .
H28b H 0.887(2) 0.3633(17) 0.7300(8) 0.053(6) Uiso 1 1 d . . . . .
H28c H 0.8646(19) 0.2559(16) 0.7201(8) 0.046(6) Uiso 1 1 d . . . . .
C29 C 0.30135(13) 0.39480(12) 0.63633(5) 0.0248(3) Uani 1 1 d . . . . .
H29a H 0.310527 0.463049 0.642646 0.037 Uiso 1 1 calc GR . . . .
H29b H 0.213335 0.377707 0.631584 0.037 Uiso 1 1 calc GR . . . .
H29c H 0.334816 0.378850 0.606854 0.037 Uiso 1 1 calc GR . . . .
C30 C 0.35958(15) 0.19811(12) 0.67686(7) 0.0326(4) Uani 1 1 d . . . . .
H30a H 0.386753 0.181523 0.646138 0.049 Uiso 1 1 calc GR . . . .
H30b H 0.270814 0.184743 0.674088 0.049 Uiso 1 1 calc GR . . . .
H30c H 0.406120 0.160452 0.703558 0.049 Uiso 1 1 calc GR . . . .
C31 C 0.31059(14) 0.35810(12) 0.74301(6) 0.0260(3) Uani 1 1 d . . . . .
H31a H 0.352357 0.324974 0.772311 0.039 Uiso 1 1 calc GR . . . .
H31b H 0.223416 0.338632 0.735811 0.039 Uiso 1 1 calc GR . . . .
H31c H 0.315489 0.426727 0.748635 0.039 Uiso 1 1 calc GR . . . .
C32 C 0.63538(15) 0.18533(11) 0.78623(5) 0.0247(3) Uani 1 1 d . . . . .
H32a H 0.552927 0.181304 0.795253 0.037 Uiso 1 1 calc GR . . . .
H32b H 0.698547 0.169848 0.814677 0.037 Uiso 1 1 calc GR . . . .
H32c H 0.640851 0.140325 0.759814 0.037 Uiso 1 1 calc GR . . . .
C33 C 0.68867(14) 0.41557(11) 0.81529(5) 0.0209(3) Uani 1 1 d . . . . .
H33a H 0.736432 0.467124 0.803026 0.025 Uiso 1 1 calc R . . . .
H33b H 0.605832 0.441929 0.817133 0.025 Uiso 1 1 calc R . . . .
C34 C 0.6642(2) 0.31675(16) 0.91165(7) 0.0476(6) Uani 1 1 d . . . . .
H34a H 0.588928 0.352214 0.914589 0.071 Uiso 1 1 calc GR . . . .
H34b H 0.709285 0.301035 0.944314 0.071 Uiso 1 1 calc GR . . . .
H34c H 0.641614 0.258176 0.893255 0.071 Uiso 1 1 calc GR . . . .
C35 C 0.79933(16) 0.50316(12) 0.91481(6) 0.0292(4) Uani 1 1 d . . . . .
H35a H 0.849846 0.545096 0.898116 0.044 Uiso 1 1 calc GR . . . .
H35b H 0.844665 0.488075 0.947519 0.044 Uiso 1 1 calc GR . . . .
H35c H 0.721330 0.534984 0.917625 0.044 Uiso 1 1 calc GR . . . .
C36 C 0.91582(17) 0.32661(14) 0.88083(7) 0.0372(4) Uani 1 1 d . . . . .
H36a H 0.899659 0.262628 0.867443 0.056 Uiso 1 1 calc GR . . . .
H36b H 0.958984 0.322324 0.914753 0.056 Uiso 1 1 calc GR . . . .
H36c H 0.967597 0.361299 0.861356 0.056 Uiso 1 1 calc GR . . . .

loop_
_atom_site_aniso_label
_atom_site_aniso_U_11
_atom_site_aniso_U_22
_atom_site_aniso_U_33
_atom_site_aniso_U_23
_atom_site_aniso_U_13
_atom_site_aniso_U_12
Sc1 0.01128(11) 0.01033(11) 0.00857(11) 0.00100(9) 0.00170(8) 0.00043(9)
P1 0.01051(15) 0.01104(15) 0.01066(15) 0.00036(12) 0.00115(12) -0.00037(12)
P2 0.01197(15) 0.01031(15) 0.01070(15) 0.00013(12) 0.00120(12) 0.00130(12)
Si1 0.01144(17) 0.01702(18) 0.01347(17) -0.00103(14) 0.00291(13) 0.00010(14)
Si2 0.0217(2) 0.0230(2) 0.01284(18) 0.00022(15) 0.00085(15) -0.00624(16)
Al1 0.01467(19) 0.0195(2) 0.00982(18) 0.00114(15) 0.00211(15) 0.00037(16)
N1 0.0138(5) 0.0108(5) 0.0097(5) 0.0011(4) 0.0010(4) -0.0004(4)
C1 0.0120(6) 0.0118(6) 0.0128(6) 0.0029(5) 0.0029(5) 0.0045(5)
C2 0.0179(7) 0.0168(7) 0.0125(6) 0.0009(5) 0.0029(5) 0.0029(5)
C3 0.0213(7) 0.0238(7) 0.0130(6) 0.0051(5) 0.0074(5) 0.0069(6)
C4 0.0153(6) 0.0188(7) 0.0215(7) 0.0083(6) 0.0091(5) 0.0046(5)
C5 0.0126(6) 0.0142(6) 0.0201(7) 0.0031(5) 0.0039(5) 0.0015(5)
C6 0.0120(6) 0.0131(6) 0.0128(6) 0.0024(5) 0.0032(5) 0.0028(5)
C7 0.0265(8) 0.0256(8) 0.0274(8) 0.0103(6) 0.0136(6) 0.0009(6)
C8 0.0166(6) 0.0158(6) 0.0136(6) -0.0007(5) 0.0029(5) 0.0050(5)
C9 0.0134(6) 0.0203(7) 0.0213(7) 0.0022(6) 0.0011(5) 0.0058(5)
C10 0.0278(8) 0.0152(7) 0.0218(7) -0.0010(6) 0.0028(6) 0.0041(6)
C11 0.0151(7) 0.0181(7) 0.0181(7) 0.0009(5) -0.0016(5) -0.0056(5)
C12 0.0120(7) 0.0347(9) 0.0323(8) 0.0037(7) -0.0003(6) -0.0017(6)
C13 0.0258(8) 0.0271(8) 0.0182(7) -0.0028(6) -0.0030(6) -0.0078(6)
C14 0.0135(6) 0.0141(6) 0.0092(6) -0.0002(5) 0.0026(5) 0.0001(5)
C15 0.0175(6) 0.0142(6) 0.0132(6) 0.0011(5) 0.0020(5) 0.0039(5)
C16 0.0156(6) 0.0225(7) 0.0107(6) -0.0001(5) -0.0016(5) 0.0031(5)
C17 0.0180(7) 0.0203(7) 0.0133(6) -0.0030(5) 0.0002(5) -0.0021(5)
C18 0.0183(7) 0.0131(6) 0.0147(6) -0.0017(5) 0.0018(5) 0.0004(5)
C19 0.0132(6) 0.0146(6) 0.0102(6) 0.0006(5) 0.0025(5) 0.0023(5)
C20 0.0292(8) 0.0238(8) 0.0259(8) -0.0033(6) -0.0088(6) -0.0045(6)
C21 0.0167(6) 0.0107(6) 0.0157(6) 0.0006(5) 0.0016(5) 0.0014(5)
C22 0.0194(7) 0.0195(7) 0.0226(7) 0.0044(6) 0.0048(6) -0.0009(6)
C23 0.0199(7) 0.0192(7) 0.0304(8) 0.0088(6) -0.0001(6) 0.0032(6)
C24 0.0138(6) 0.0169(6) 0.0138(6) 0.0011(5) 0.0033(5) 0.0008(5)
C25 0.0206(7) 0.0257(8) 0.0185(7) -0.0049(6) 0.0075(6) 0.0016(6)
C26 0.0160(7) 0.0254(8) 0.0203(7) -0.0001(6) 0.0033(5) -0.0025(6)
C27 0.0130(6) 0.0168(7) 0.0132(6) 0.0017(5) 0.0011(5) 0.0000(5)
C28 0.0161(7) 0.0219(7) 0.0128(6) 0.0028(5) 0.0014(5) 0.0045(6)
C29 0.0143(7) 0.0404(9) 0.0188(7) 0.0043(6) 0.0007(6) 0.0008(6)
C30 0.0201(8) 0.0226(8) 0.0533(11) -0.0100(8) 0.0013(7) -0.0020(6)
C31 0.0215(7) 0.0371(9) 0.0211(7) 0.0010(7) 0.0088(6) 0.0029(7)
C32 0.0291(8) 0.0268(8) 0.0180(7) 0.0055(6) 0.0039(6) -0.0038(6)
C33 0.0194(7) 0.0271(8) 0.0156(7) -0.0026(6) 0.0018(5) 0.0043(6)
C34 0.0652(14) 0.0557(13) 0.0230(9) -0.0060(8) 0.0110(9) -0.0415(11)
C35 0.0371(9) 0.0289(8) 0.0196(7) -0.0015(6) -0.0010(7) -0.0084(7)
C36 0.0364(10) 0.0406(10) 0.0297(9) 0.0011(8) -0.0079(7) 0.0102(8)

loop_
_atom_type_symbol
_atom_type_description
_atom_type_scat_dispersion_real
_atom_type_scat_dispersion_imag
_atom_type_scat_source
C C 0.0033 0.0016 'International Tables Vol C Tables 4.2.6.8 and 6.1.1.4'
H H 0.0000 0.0000 'International Tables Vol C Tables 4.2.6.8 and 6.1.1.4'
Al Al 0.0645 0.0514 'International Tables Vol C Tables 4.2.6.8 and 6.1.1.4'
N N 0.0061 0.0033 'International Tables Vol C Tables 4.2.6.8 and 6.1.1.4'
P P 0.1023 0.0942 'International Tables Vol C Tables 4.2.6.8 and 6.1.1.4'
Sc Sc 0.2519 0.3716 'International Tables Vol C Tables 4.2.6.8 and 6.1.1.4'
Si Si 0.0817 0.0704 'International Tables Vol C Tables 4.2.6.8 and 6.1.1.4'

loop_
_geom_angle_atom_site_label_1
_geom_angle_atom_site_label_2
_geom_angle_atom_site_label_3
_geom_angle
_geom_angle_site_symmetry_1
_geom_angle_site_symmetry_3
_geom_angle_publ_flag
P1 Sc1 P2 130.170(13) . . ?
P1 Sc1 Al1 111.393(13) . . ?
P2 Sc1 Al1 115.098(14) . . ?
N1 Sc1 P1 71.47(3) . . ?
N1 Sc1 P2 69.65(3) . . ?
N1 Sc1 Al1 162.63(3) . . ?
N1 Sc1 C28 149.94(5) . . ?
C27 Sc1 P1 107.10(4) . . ?
C27 Sc1 P2 118.15(4) . . ?
C27 Sc1 Al1 44.56(4) . . ?
C27 Sc1 N1 118.10(5) . . ?
C27 Sc1 C28 91.91(5) . . ?
C28 Sc1 P1 99.42(4) . . ?
C28 Sc1 P2 98.86(4) . . ?
C28 Sc1 Al1 47.42(4) . . ?
C6 P1 Sc1 98.45(4) . . ?
C6 P1 C8 103.74(6) . . ?
C6 P1 C11 107.25(6) . . ?
C8 P1 Sc1 112.11(5) . . ?
C11 P1 Sc1 127.55(5) . . ?
C11 P1 C8 105.12(6) . . ?
C19 P2 Sc1 90.33(4) . . ?
C19 P2 C21 106.13(6) . . ?
C19 P2 C24 102.58(6) . . ?
C21 P2 Sc1 134.13(4) . . ?
C21 P2 C24 107.65(6) . . ?
C24 P2 Sc1 109.99(4) . . ?
C27 Si1 C29 112.17(7) . . ?
C27 Si1 C30 111.51(7) . . ?
C27 Si1 C31 113.05(7) . . ?
C29 Si1 C31 105.58(7) . . ?
C30 Si1 C29 107.16(8) . . ?
C30 Si1 C31 106.96(8) . . ?
C33 Si2 C34 111.28(8) . . ?
C33 Si2 C35 111.40(7) . . ?
C33 Si2 C36 111.69(7) . . ?
C34 Si2 C35 106.92(8) . . ?
C34 Si2 C36 107.91(11) . . ?
C36 Si2 C35 107.40(8) . . ?
C27 Al1 Sc1 46.49(4) . . ?
C27 Al1 C28 100.20(6) . . ?
C28 Al1 Sc1 53.80(4) . . ?
C32 Al1 Sc1 119.62(5) . . ?
C32 Al1 C27 115.13(6) . . ?
C32 Al1 C28 104.26(6) . . ?
C32 Al1 C33 116.19(7) . . ?
C33 Al1 Sc1 123.25(5) . . ?
C33 Al1 C27 114.69(6) . . ?
C33 Al1 C28 103.45(6) . . ?
C1 N1 Sc1 129.64(8) . . ?
C1 N1 C14 117.50(10) . . ?
C14 N1 Sc1 112.82(8) . . ?
N1 C1 C2 123.80(12) . . ?
N1 C1 C6 118.89(11) . . ?
C2 C1 C6 117.27(12) . . ?
C3 C2 C1 120.89(13) . . ?
C2 C3 C4 122.20(13) . . ?
C3 C4 C5 117.24(12) . . ?
C3 C4 C7 121.18(13) . . ?
C5 C4 C7 121.51(14) . . ?
C4 C5 C6 122.03(13) . . ?
C1 C6 P1 114.97(9) . . ?
C5 C6 P1 124.53(10) . . ?
C5 C6 C1 120.36(12) . . ?
C9 C8 P1 109.56(9) . . ?
C10 C8 P1 113.85(10) . . ?
C10 C8 C9 110.66(11) . . ?
C12 C11 P1 110.67(10) . . ?
C12 C11 C13 111.84(12) . . ?
C13 C11 P1 108.83(10) . . ?
C15 C14 N1 122.68(12) . . ?
C15 C14 C19 118.65(12) . . ?
C19 C14 N1 118.59(11) . . ?
C16 C15 C14 120.38(13) . . ?
C15 C16 C17 121.64(12) . . ?
C16 C17 C20 120.71(13) . . ?
C18 C17 C16 118.09(12) . . ?
C18 C17 C20 121.20(13) . . ?
C17 C18 C19 121.31(13) . . ?
C14 C19 P2 113.21(10) . . ?
C18 C19 P2 126.83(10) . . ?
C18 C19 C14 119.89(12) . . ?
C22 C21 P2 110.80(9) . . ?
C22 C21 C23 109.53(11) . . ?
C23 C21 P2 110.90(10) . . ?
C25 C24 P2 113.71(10) . . ?
C26 C24 P2 111.34(9) . . ?
C26 C24 C25 113.32(11) . . ?
Si1 C27 Sc1 140.13(8) . . ?
Si1 C27 Al1 120.55(7) . . ?
Al1 C27 Sc1 88.95(5) . . ?
Al1 C28 Sc1 78.78(5) . . ?
Si2 C33 Al1 122.33(8) . . ?

loop_
_geom_bond_atom_site_label_1
_geom_bond_atom_site_label_2
_geom_bond_distance
_geom_bond_site_symmetry_2
_geom_bond_publ_flag
Sc1 P1 2.7406(4) . ?
Sc1 P2 2.7504(4) . ?
Sc1 Al1 2.8738(5) . ?
Sc1 N1 2.1427(11) . ?
Sc1 C27 2.0845(14) . ?
Sc1 C28 2.3641(14) . ?
P1 C6 1.8134(13) . ?
P1 C8 1.8602(13) . ?
P1 C11 1.8410(14) . ?
P2 C19 1.8204(13) . ?
P2 C21 1.8458(14) . ?
P2 C24 1.8607(13) . ?
Si1 C27 1.8314(14) . ?
Si1 C29 1.8785(15) . ?
Si1 C30 1.8732(17) . ?
Si1 C31 1.8801(15) . ?
Si2 C33 1.8501(15) . ?
Si2 C34 1.8700(18) . ?
Si2 C35 1.8757(17) . ?
Si2 C36 1.8744(18) . ?
Al1 C27 2.0168(14) . ?
Al1 C28 2.1574(15) . ?
Al1 C32 1.9817(16) . ?
Al1 C33 1.9892(15) . ?
N1 C1 1.3985(16) . ?
N1 C14 1.4184(17) . ?
C1 C2 1.4092(18) . ?
C1 C6 1.4151(18) . ?
C2 C3 1.386(2) . ?
C3 C4 1.391(2) . ?
C4 C5 1.391(2) . ?
C4 C7 1.5098(19) . ?
C5 C6 1.3975(18) . ?
C8 C9 1.5348(19) . ?
C8 C10 1.528(2) . ?
C11 C12 1.529(2) . ?
C11 C13 1.534(2) . ?
C14 C15 1.3982(18) . ?
C14 C19 1.4097(18) . ?
C15 C16 1.3834(19) . ?
C16 C17 1.395(2) . ?
C17 C18 1.3911(19) . ?
C17 C20 1.5042(19) . ?
C18 C19 1.3967(19) . ?
C21 C22 1.5307(19) . ?
C21 C23 1.5328(19) . ?
C24 C25 1.5296(19) . ?
C24 C26 1.5295(19) . ?
